data_2233921
loop_
_publ_author_name
'Gruber, Tobias'
'Schofield, Christopher J.'
'Thompson, Amber L.'

_publ_section_title
;
 Methyl 6-amino-6-oxohexanoate
;
_journal_coeditor_code LH5383
_journal_issue 3
_journal_name_full 'Acta Crystallographica Section E'
_journal_page_first o593
_journal_page_last o594
_journal_paper_doi 10.1107/S1600536812003303
_journal_volume 68
_journal_year 2012
_chemical_formula_iupac 'C7 H13 N1 O3'
_chemical_formula_moiety 'C7 H13 N1 O3'
_chemical_formula_sum 'C7 H13 N O3'
_chemical_formula_weight 159.19
_chemical_melting_point ?
_chemical_name_systematic
;
Methyl 6-amino-6-oxohexanoate
;
_space_group_IT_number 14
_symmetry_cell_setting monoclinic
_symmetry_space_group_name_Hall '-P 2ybc'
_symmetry_space_group_name_H-M 'P 1 21/c 1'
_atom_sites_solution_hydrogens geom
_atom_sites_solution_primary direct
_cell_angle_alpha 90
_cell_angle_beta 106.474(17)
_cell_angle_gamma 90
_cell_formula_units_Z 4
_cell_length_a 12.896(3)
_cell_length_b 7.2143(8)
_cell_length_c 9.6324(12)
_cell_measurement_reflns_used 2081
_cell_measurement_temperature 150
_cell_measurement_theta_max 76
_cell_measurement_theta_min 4
_cell_volume 859.4(3)
_computing_cell_refinement
;
CrysAlis PRO (Agilent, 2010)
;
_computing_data_collection
;
CrysAlis PRO (Agilent, 2010)
;
_computing_data_reduction
;
CrysAlis PRO (Agilent, 2010)
;
_computing_molecular_graphics 'CAMERON (Watkin <i>et al.</i>, 1996)'
_computing_publication_material 'CRYSTALS (Betteridge <i>et al.</i>, 2003) and PLATON (Spek, 2009)'
_computing_structure_refinement 'CRYSTALS (Betteridge <i>et al.</i>, 2003)'
_computing_structure_solution 'SIR92 (Altomare <i>et al.</i>, 1994)'
_diffrn_ambient_temperature 150
_diffrn_measured_fraction_theta_full 0.997
_diffrn_measured_fraction_theta_max 0.992
_diffrn_measurement_device Area
_diffrn_measurement_device_type 'Agilent SuperNova Dual (Cu at zero) diffractometer with an Atlas detector'
_diffrn_measurement_method \w
_diffrn_radiation_monochromator graphite
_diffrn_radiation_type 'Cu K\a'
_diffrn_radiation_wavelength 1.54184
_diffrn_reflns_av_R_equivalents 0.035
_diffrn_reflns_limit_h_max 15
_diffrn_reflns_limit_h_min -16
_diffrn_reflns_limit_k_max 7
_diffrn_reflns_limit_k_min -9
_diffrn_reflns_limit_l_max 11
_diffrn_reflns_limit_l_min -12
_diffrn_reflns_number 7240
_diffrn_reflns_theta_full 74.452
_diffrn_reflns_theta_max 75.971
_diffrn_reflns_theta_min 3.574
_diffrn_standards_number 0
_exptl_absorpt_coefficient_mu 0.802
_exptl_absorpt_correction_T_max 0.98
_exptl_absorpt_correction_T_min 0.48
_exptl_absorpt_correction_type multi-scan
_exptl_absorpt_process_details
;
(CrysAlis PRO; Agilent, 2010)
;
_exptl_crystal_colour clear_pale_colourless
_exptl_crystal_density_diffrn 1.230
_exptl_crystal_density_method 'not measured'
_exptl_crystal_description lath
_exptl_crystal_F_000 344
_exptl_crystal_size_max 0.180
_exptl_crystal_size_mid 0.120
_exptl_crystal_size_min 0.020
_refine_diff_density_max 0.24
_refine_diff_density_min -0.24
_refine_ls_extinction_method None
_refine_ls_goodness_of_fit_ref 0.9965
_refine_ls_hydrogen_treatment constr
_refine_ls_matrix_type full
_refine_ls_number_parameters 100
_refine_ls_number_reflns 1770
_refine_ls_number_restraints 0
_refine_ls_R_factor_all 0.0544
_refine_ls_R_factor_gt 0.0439
_refine_ls_shift/su_max 0.0013605
_refine_ls_shift/su_mean 0.0003793
_refine_ls_structure_factor_coef Fsqd
_refine_ls_weighting_details
;
Method= Modified Sheldrick
w=1/[\s^2^(F^2^) + ( 0.07P)^2^ + 0.22P], where P=(max(Fo^2^,0) + 2Fc^2^)/3
;
_refine_ls_weighting_scheme calc
_refine_ls_wR_factor_all 0.1281
_refine_ls_wR_factor_gt 0.1183
_refine_ls_wR_factor_ref 0.1277
_reflns_number_gt 1426
_reflns_number_total 1771
_reflns_threshold_expression I>2\s(I)
_cod_data_source_file lh5383.cif
_cod_data_source_block I
_cod_depositor_comments
;
The following automatic conversions were performed:

'_chemical_melting_point' value 'not measured' was changed to '?' -
the value is undefined or not given.

Automatic conversion script
Id: cif_fix_values 1715 2011-07-08 13:25:40Z adriana 
;
_cod_original_cell_volume 859.4(2)
_cod_original_sg_symbol_H-M 'P 21/c'
_cod_original_formula_sum 'C7 H13 N1 O3'
_cod_database_code 2233921
_cod_database_fobs_code 2233921

loop_
_symmetry_equiv_pos_as_xyz
x,y,z
-x,-y,-z
-x,y+1/2,-z+1/2
x,-y+1/2,z+1/2

loop_
_atom_site_type_symbol
_atom_site_label
_atom_site_fract_x
_atom_site_fract_y
_atom_site_fract_z
_atom_site_U_iso_or_equiv
_atom_site_adp_type
_atom_site_occupancy
O O1 0.07129(11) 1.29877(15) 0.44865(11) 0.0413 Uani 1.0000
C C2 0.09105(12) 1.2640(2) 0.58008(14) 0.0323 Uani 1.0000
N N3 0.05751(12) 1.37331(17) 0.66941(12) 0.0372 Uani 1.0000
H H31 0.0242 1.4758 0.6389 0.0445 Uiso 1.0000
H H32 0.0717 1.3426 0.7589 0.0449 Uiso 1.0000
C C4 0.15519(14) 1.0967(2) 0.64774(15) 0.0380 Uani 1.0000
C C5 0.18119(13) 0.9615(2) 0.54141(15) 0.0339 Uani 1.0000
C C6 0.24703(14) 0.7987(2) 0.62007(15) 0.0373 Uani 1.0000
C C7 0.27433(15) 0.6613(2) 0.51664(17) 0.0417 Uani 1.0000
C C8 0.34505(14) 0.5046(2) 0.59123(17) 0.0411 Uani 1.0000
O O9 0.36947(12) 0.39151(19) 0.49492(14) 0.0571 Uani 1.0000
C C10 0.43990(18) 0.2384(3) 0.5546(2) 0.0604 Uani 1.0000
H H101 0.4474 0.1631 0.4773 0.0899 Uiso 1.0000
H H103 0.5097 0.2837 0.6123 0.0882 Uiso 1.0000
H H102 0.4069 0.1646 0.6164 0.0903 Uiso 1.0000
O O11 0.37696(14) 0.48159(19) 0.71881(14) 0.0605 Uani 1.0000
H H71 0.3122 0.7249 0.4570 0.0507 Uiso 1.0000
H H72 0.2080 0.6062 0.4549 0.0501 Uiso 1.0000
H H62 0.3138 0.8436 0.6854 0.0443 Uiso 1.0000
H H61 0.2066 0.7354 0.6763 0.0458 Uiso 1.0000
H H52 0.2233 1.0258 0.4878 0.0396 Uiso 1.0000
H H51 0.1133 0.9163 0.4743 0.0412 Uiso 1.0000
H H41 0.2227 1.1408 0.7133 0.0470 Uiso 1.0000
H H42 0.1152 1.0285 0.7024 0.0471 Uiso 1.0000

loop_
_atom_site_aniso_label
_atom_site_aniso_U_11
_atom_site_aniso_U_22
_atom_site_aniso_U_33
_atom_site_aniso_U_12
_atom_site_aniso_U_13
_atom_site_aniso_U_23
O1 0.0675(8) 0.0363(6) 0.0230(5) 0.0117(5) 0.0176(5) 0.0041(4)
C2 0.0438(8) 0.0298(7) 0.0251(6) -0.0007(6) 0.0126(6) 0.0004(5)
N3 0.0586(8) 0.0333(6) 0.0223(5) 0.0073(6) 0.0154(5) 0.0023(4)
C4 0.0549(9) 0.0355(8) 0.0247(6) 0.0069(7) 0.0133(6) 0.0033(5)
C5 0.0441(8) 0.0312(7) 0.0269(6) 0.0011(6) 0.0109(5) -0.0001(5)
C6 0.0521(9) 0.0317(7) 0.0281(7) 0.0030(6) 0.0112(6) 0.0006(5)
C7 0.0532(9) 0.0378(8) 0.0327(7) 0.0066(7) 0.0100(7) -0.0031(6)
C8 0.0461(9) 0.0330(8) 0.0408(8) -0.0015(6) 0.0070(7) -0.0036(6)
O9 0.0645(8) 0.0499(7) 0.0489(7) 0.0206(6) 0.0031(6) -0.0128(5)
C10 0.0552(11) 0.0471(10) 0.0707(13) 0.0130(9) 0.0046(9) -0.0113(9)
O11 0.0857(10) 0.0492(7) 0.0424(7) 0.0185(7) 0.0111(7) 0.0068(5)

loop_
_atom_type_symbol
_atom_type_scat_Cromer_Mann_a1
_atom_type_scat_Cromer_Mann_a2
_atom_type_scat_Cromer_Mann_a3
_atom_type_scat_Cromer_Mann_a4
_atom_type_scat_Cromer_Mann_b1
_atom_type_scat_Cromer_Mann_b2
_atom_type_scat_Cromer_Mann_b3
_atom_type_scat_Cromer_Mann_b4
_atom_type_scat_Cromer_Mann_c
_atom_type_scat_dispersion_real
_atom_type_scat_dispersion_imag
_atom_type_scat_source
C 2.3100 1.0200 1.5886 0.8650 20.8439 10.2075 0.5687 51.6512 0.2156 0.0181 0.0091 'International Tables Vol C 4.2.6.8 and 6.1.1.4'
H 0.4930 0.3229 0.1402 0.0408 10.5109 26.1257 3.1424 57.7998 0.0030 0.0000 0.0000 'International Tables Vol C 4.2.6.8 and 6.1.1.4'
N 12.2126 3.1322 2.0125 1.1663 0.0057 9.8933 28.9975 0.5826 -11.5290 0.0311 0.0180 'International Tables Vol C 4.2.6.8 and 6.1.1.4'
O 3.0485 2.2868 1.5463 0.8670 13.2771 5.7011 0.3239 32.9089 0.2508 0.0492 0.0322 'International Tables Vol C 4.2.6.8 and 6.1.1.4'

loop_
_geom_angle_atom_site_label_1
_geom_angle_atom_site_label_2
_geom_angle_atom_site_label_3
_geom_angle
_geom_angle_publ_flag
O1 C2 N3 121.98(13) n
O1 C2 C4 122.14(13) n
N3 C2 C4 115.88(12) n
C2 N3 H31 120.7 no
C2 N3 H32 118.8 no
H31 N3 H32 120.4 no
C2 C4 C5 115.01(11) n
C2 C4 H41 107.5 no
C5 C4 H41 108.7 no
C2 C4 H42 109.3 no
C5 C4 H42 107.1 no
H41 C4 H42 109.2 no
C4 C5 C6 111.05(12) n
C4 C5 H52 108.5 no
C6 C5 H52 108.5 no
C4 C5 H51 109.3 no
C6 C5 H51 109.8 no
H52 C5 H51 109.7 no
C5 C6 C7 112.25(12) n
C5 C6 H62 109.5 no
C7 C6 H62 108.5 no
C5 C6 H61 109.3 no
C7 C6 H61 108.8 no
H62 C6 H61 108.4 no
C6 C7 C8 113.61(13) n
C6 C7 H71 109.3 no
C8 C7 H71 107.5 no
C6 C7 H72 109.9 no
C8 C7 H72 107.0 no
H71 C7 H72 109.5 no
C7 C8 O9 110.96(14) n
C7 C8 O11 125.70(15) n
O9 C8 O11 123.34(16) n
C8 O9 C10 115.85(15) n
O9 C10 H101 108.6 no
O9 C10 H103 110.4 no
H101 C10 H103 110.9 no
O9 C10 H102 109.0 no
H101 C10 H102 108.9 no
H103 C10 H102 109.1 no

loop_
_geom_bond_atom_site_label_1
_geom_bond_atom_site_label_2
_geom_bond_distance
_geom_bond_publ_flag
O1 C2 1.2441(18) n
C2 N3 1.3269(19) n
C2 C4 1.503(2) n
N3 H31 0.864 no
N3 H32 0.858 no
C4 C5 1.5193(19) n
C4 H41 0.972 no
C4 H42 0.970 no
C5 C6 1.520(2) n
C5 H52 0.967 no
C5 H51 0.984 no
C6 C7 1.516(2) n
C6 H62 0.967 no
C6 H61 0.966 no
C7 C8 1.501(2) n
C7 H71 0.969 no
C7 H72 0.977 no
C8 O9 1.338(2) n
C8 O11 1.192(2) n
O9 C10 1.442(2) n
C10 H101 0.949 no
C10 H103 0.971 no
C10 H102 0.981 no

loop_
_geom_hbond_atom_site_label_D
_geom_hbond_atom_site_label_H
_geom_hbond_atom_site_label_A
_geom_hbond_site_symmetry_A
_geom_hbond_distance_DH
_geom_hbond_distance_HA
_geom_hbond_distance_DA
_geom_hbond_angle_DHA
_geom_hbond_publ_flag
N3 H31 O1 2_586 0.86366 2.069 2.929(2) 172.95(5) yes
N3 H32 O1 4_575 0.85792 2.094 2.922(2) 161.75(5) yes
C10 H101 O11 4_554 0.94863 2.614 3.486(3) 153.02(6) yes

loop_
_cod_related_entry_id
_cod_related_entry_database
_cod_related_entry_code
1 ChemSpider 15289584
